data_2231888
loop_
_publ_author_name
'Motswainyana, William M.'
'Onani, Martin O.'

_publ_section_title
;
 Quinoline-2-carbaldehyde
;
_journal_coeditor_code HB6393
_journal_issue 10
_journal_name_full 'Acta Crystallographica Section E'
_journal_page_first o2573
_journal_paper_doi 10.1107/S1600536811035653
_journal_volume 67
_journal_year 2011
_chemical_formula_iupac 'C10 H7 N O'
_chemical_formula_moiety 'C10 H7 N O'
_chemical_formula_sum 'C10 H7 N O'
_chemical_formula_weight 157.17
_chemical_name_systematic
;
Quinoline-2-carbaldehyde
;
_space_group_IT_number 14
_symmetry_cell_setting monoclinic
_symmetry_space_group_name_Hall '-P 2yn'
_symmetry_space_group_name_H-M 'P 1 21/n 1'
_atom_sites_solution_hydrogens geom
_atom_sites_solution_primary direct
_atom_sites_solution_secondary difmap
_audit_creation_method SHELXL-97
_cell_angle_alpha 90.00
_cell_angle_beta 107.884(2)
_cell_angle_gamma 90.00
_cell_formula_units_Z 8
_cell_length_a 7.0639(7)
_cell_length_b 21.564(2)
_cell_length_c 10.6980(10)
_cell_measurement_reflns_used 17618
_cell_measurement_temperature 173(2)
_cell_measurement_theta_max 28.44
_cell_measurement_theta_min 2.21
_cell_volume 1550.8(3)
_computing_cell_refinement 'SAINT (Bruker, 2006)'
_computing_data_collection 'APEX2 (Bruker, 2006)'
_computing_data_reduction 'SAINT (Bruker, 2006)'
_computing_molecular_graphics 'X-SEED (Barbour, 2001)'
_computing_publication_material 'SHELXL97 (Sheldrick, 2008)'
_computing_structure_refinement 'SHELXL97 (Sheldrick, 2008)'
_computing_structure_solution 'SHELXS97 (Sheldrick, 2008)'
_diffrn_ambient_temperature 173(2)
_diffrn_measured_fraction_theta_full 0.993
_diffrn_measured_fraction_theta_max 0.993
_diffrn_measurement_device_type 'Bruker Kappa DUO APEXII'
_diffrn_measurement_method '0.5\% \f scans and \w'
_diffrn_radiation_monochromator graphite
_diffrn_radiation_source 'fine-focus sealed tube'
_diffrn_radiation_type MoK\a
_diffrn_radiation_wavelength 0.71073
_diffrn_reflns_av_R_equivalents 0.0548
_diffrn_reflns_av_sigmaI/netI 0.0466
_diffrn_reflns_limit_h_max 9
_diffrn_reflns_limit_h_min -9
_diffrn_reflns_limit_k_max 28
_diffrn_reflns_limit_k_min -28
_diffrn_reflns_limit_l_max 14
_diffrn_reflns_limit_l_min -14
_diffrn_reflns_number 17618
_diffrn_reflns_theta_full 28.44
_diffrn_reflns_theta_max 28.44
_diffrn_reflns_theta_min 2.21
_diffrn_standards_decay_% 0
_exptl_absorpt_coefficient_mu 0.088
_exptl_absorpt_correction_type none
_exptl_crystal_colour orange
_exptl_crystal_density_diffrn 1.346
_exptl_crystal_density_method 'not measured'
_exptl_crystal_description needle
_exptl_crystal_F_000 656
_exptl_crystal_size_max 0.16
_exptl_crystal_size_mid 0.09
_exptl_crystal_size_min 0.06
_refine_diff_density_max 0.204
_refine_diff_density_min -0.232
_refine_ls_extinction_method none
_refine_ls_goodness_of_fit_ref 0.999
_refine_ls_hydrogen_treatment constr
_refine_ls_matrix_type full
_refine_ls_number_parameters 217
_refine_ls_number_reflns 3887
_refine_ls_number_restraints 0
_refine_ls_restrained_S_all 0.999
_refine_ls_R_factor_all 0.0910
_refine_ls_R_factor_gt 0.0451
_refine_ls_shift/su_max 0.000
_refine_ls_shift/su_mean 0.000
_refine_ls_structure_factor_coef Fsqd
_refine_ls_weighting_details 'calc w=1/[\s^2^(Fo^2^)+(0.0455P)^2^+0.3641P] where P=(Fo^2^+2Fc^2^)/3'
_refine_ls_weighting_scheme calc
_refine_ls_wR_factor_gt 0.0974
_refine_ls_wR_factor_ref 0.1166
_reflns_number_gt 2379
_reflns_number_total 3887
_reflns_threshold_expression I>2\s(I)
_cod_data_source_file hb6393.cif
_cod_data_source_block I
_cod_original_cell_volume 1550.9(3)
_cod_original_sg_symbol_H-M 'P 21/n'
_cod_database_code 2231888
_cod_database_fobs_code 2231888

loop_
_symmetry_equiv_pos_as_xyz
'x, y, z'
'-x+1/2, y+1/2, -z+1/2'
'-x, -y, -z'
'x-1/2, -y-1/2, z-1/2'

loop_
_atom_site_type_symbol
_atom_site_label
_atom_site_fract_x
_atom_site_fract_y
_atom_site_fract_z
_atom_site_U_iso_or_equiv
_atom_site_adp_type
_atom_site_calc_flag
_atom_site_refinement_flags
_atom_site_occupancy
_atom_site_symmetry_multiplicity
O O1A 0.2759(2) 0.51665(7) 0.83374(13) 0.0500(4) Uani d . 1 1
N N1A 0.25666(19) 0.46418(6) 0.52163(13) 0.0301(3) Uani d . 1 1
C C1A 0.2419(2) 0.48240(7) 0.39656(16) 0.0283(4) Uani d . 1 1
C C2A 0.2385(2) 0.43602(8) 0.30235(18) 0.0377(4) Uani d . 1 1
H H2A 0.2458 0.3935 0.3265 0.045 Uiso calc R 1 1
C C3A 0.2247(3) 0.45245(10) 0.17677(19) 0.0452(5) Uani d . 1 1
H H3A 0.2207 0.4211 0.1137 0.054 Uiso calc R 1 1
C C4A 0.2162(3) 0.51490(10) 0.13944(18) 0.0438(5) Uani d . 1 1
H H4A 0.2089 0.5254 0.0518 0.053 Uiso calc R 1 1
C C5A 0.2184(2) 0.56090(9) 0.22770(17) 0.0371(4) Uani d . 1 1
H H5A 0.2126 0.6031 0.2013 0.045 Uiso calc R 1 1
C C6A 0.2292(2) 0.54573(7) 0.35861(16) 0.0283(4) Uani d . 1 1
C C7A 0.2265(2) 0.59065(8) 0.45389(16) 0.0313(4) Uani d . 1 1
H H7A 0.2169 0.6335 0.4319 0.038 Uiso calc R 1 1
C C8A 0.2379(2) 0.57216(7) 0.57762(17) 0.0319(4) Uani d . 1 1
H H8A 0.2340 0.6017 0.6427 0.038 Uiso calc R 1 1
C C9A 0.2557(2) 0.50841(8) 0.60734(16) 0.0294(4) Uani d . 1 1
C C10A 0.2734(3) 0.48493(9) 0.74045(18) 0.0388(4) Uani d . 1 1
H H10A 0.2836 0.4413 0.7534 0.047 Uiso calc R 1 1
O O1B -0.60926(19) 0.21792(6) 0.27526(14) 0.0513(4) Uani d . 1 1
N N1B -0.1295(2) 0.27109(6) 0.43627(14) 0.0332(3) Uani d . 1 1
C C1B 0.0608(2) 0.25250(7) 0.50026(16) 0.0308(4) Uani d . 1 1
C C2B 0.2086(3) 0.29846(8) 0.54640(18) 0.0388(4) Uani d . 1 1
H H2B 0.1752 0.3411 0.5320 0.047 Uiso calc R 1 1
C C3B 0.4002(3) 0.28133(9) 0.61193(18) 0.0431(5) Uani d . 1 1
H H3B 0.4990 0.3123 0.6430 0.052 Uiso calc R 1 1
C C4B 0.4520(3) 0.21879(9) 0.63369(18) 0.0417(4) Uani d . 1 1
H H4B 0.5860 0.2078 0.6786 0.050 Uiso calc R 1 1
C C5B 0.3129(2) 0.17325(9) 0.59128(17) 0.0381(4) Uani d . 1 1
H H5B 0.3501 0.1310 0.6076 0.046 Uiso calc R 1 1
C C6B 0.1131(2) 0.18895(8) 0.52288(16) 0.0307(4) Uani d . 1 1
C C7B -0.0391(2) 0.14417(8) 0.47742(17) 0.0341(4) Uani d . 1 1
H H7B -0.0098 0.1013 0.4913 0.041 Uiso calc R 1 1
C C8B -0.2280(2) 0.16321(8) 0.41355(17) 0.0343(4) Uani d . 1 1
H H8B -0.3323 0.1339 0.3821 0.041 Uiso calc R 1 1
C C9B -0.2653(2) 0.22733(8) 0.39511(16) 0.0311(4) Uani d . 1 1
C C10B -0.4680(3) 0.25053(9) 0.32446(18) 0.0408(4) Uani d . 1 1
H H10B -0.4873 0.2941 0.3177 0.049 Uiso calc R 1 1

loop_
_atom_site_aniso_label
_atom_site_aniso_U_11
_atom_site_aniso_U_22
_atom_site_aniso_U_33
_atom_site_aniso_U_12
_atom_site_aniso_U_13
_atom_site_aniso_U_23
O1A 0.0461(8) 0.0728(10) 0.0322(7) -0.0039(7) 0.0137(6) -0.0042(7)
N1A 0.0271(7) 0.0288(7) 0.0334(8) -0.0013(5) 0.0079(6) -0.0005(6)
C1A 0.0212(7) 0.0318(9) 0.0314(9) -0.0018(6) 0.0075(6) -0.0042(7)
C2A 0.0332(9) 0.0373(10) 0.0425(11) -0.0025(7) 0.0114(8) -0.0097(8)
C3A 0.0361(10) 0.0611(13) 0.0397(11) -0.0047(9) 0.0134(8) -0.0192(9)
C4A 0.0320(9) 0.0678(14) 0.0311(10) -0.0047(9) 0.0092(7) -0.0011(9)
C5A 0.0290(9) 0.0481(11) 0.0340(10) -0.0020(7) 0.0092(7) 0.0042(8)
C6A 0.0208(7) 0.0331(9) 0.0305(9) -0.0011(6) 0.0073(6) 0.0014(7)
C7A 0.0295(8) 0.0270(8) 0.0373(10) -0.0005(6) 0.0104(7) 0.0017(7)
C8A 0.0300(8) 0.0306(9) 0.0354(10) -0.0021(7) 0.0105(7) -0.0063(7)
C9A 0.0238(8) 0.0341(9) 0.0301(9) -0.0023(6) 0.0079(6) -0.0011(7)
C10A 0.0330(9) 0.0471(11) 0.0349(10) -0.0033(8) 0.0085(8) 0.0042(8)
O1B 0.0357(7) 0.0547(9) 0.0539(9) 0.0027(6) -0.0004(6) -0.0062(7)
N1B 0.0370(8) 0.0289(7) 0.0336(8) 0.0015(6) 0.0107(6) -0.0016(6)
C1B 0.0350(9) 0.0304(8) 0.0290(9) -0.0007(7) 0.0129(7) -0.0026(7)
C2B 0.0439(10) 0.0333(9) 0.0406(10) -0.0082(8) 0.0148(8) -0.0047(8)
C3B 0.0397(10) 0.0475(11) 0.0424(11) -0.0155(8) 0.0131(8) -0.0071(9)
C4B 0.0307(9) 0.0530(12) 0.0396(10) -0.0016(8) 0.0081(8) -0.0013(9)
C5B 0.0341(9) 0.0399(10) 0.0394(10) 0.0017(8) 0.0101(8) 0.0023(8)
C6B 0.0312(8) 0.0321(9) 0.0299(9) -0.0014(7) 0.0110(7) -0.0001(7)
C7B 0.0360(9) 0.0257(8) 0.0398(10) 0.0009(7) 0.0107(8) 0.0010(7)
C8B 0.0324(9) 0.0306(9) 0.0386(10) -0.0026(7) 0.0091(7) -0.0036(7)
C9B 0.0325(8) 0.0310(9) 0.0296(9) 0.0025(7) 0.0090(7) -0.0013(7)
C10B 0.0404(10) 0.0376(10) 0.0413(11) 0.0068(8) 0.0080(8) 0.0000(8)

loop_
_atom_type_symbol
_atom_type_description
_atom_type_scat_dispersion_real
_atom_type_scat_dispersion_imag
_atom_type_scat_source
C C 0.0033 0.0016 'International Tables Vol C Tables 4.2.6.8 and 6.1.1.4'
H H 0.0000 0.0000 'International Tables Vol C Tables 4.2.6.8 and 6.1.1.4'
N N 0.0061 0.0033 'International Tables Vol C Tables 4.2.6.8 and 6.1.1.4'
O O 0.0106 0.0060 'International Tables Vol C Tables 4.2.6.8 and 6.1.1.4'

loop_
_geom_angle_atom_site_label_1
_geom_angle_atom_site_label_2
_geom_angle_atom_site_label_3
_geom_angle
C9A N1A C1A 117.09(14)
N1A C1A C2A 118.25(15)
N1A C1A C6A 122.37(14)
C2A C1A C6A 119.38(15)
C3A C2A C1A 119.90(17)
C3A C2A H2A 120.1
C1A C2A H2A 120.1
C2A C3A C4A 120.97(18)
C2A C3A H3A 119.5
C4A C3A H3A 119.5
C5A C4A C3A 120.70(18)
C5A C4A H4A 119.7
C3A C4A H4A 119.7
C4A C5A C6A 120.07(17)
C4A C5A H5A 120.0
C6A C5A H5A 120.0
C7A C6A C5A 123.16(16)
C7A C6A C1A 117.88(15)
C5A C6A C1A 118.96(15)
C8A C7A C6A 119.46(15)
C8A C7A H7A 120.3
C6A C7A H7A 120.3
C7A C8A C9A 118.70(15)
C7A C8A H8A 120.6
C9A C8A H8A 120.6
N1A C9A C8A 124.46(15)
N1A C9A C10A 113.76(15)
C8A C9A C10A 121.78(15)
O1A C10A C9A 125.30(18)
O1A C10A H10A 117.4
C9A C10A H10A 117.4
C9B N1B C1B 117.33(14)
N1B C1B C2B 118.42(15)
N1B C1B C6B 122.15(14)
C2B C1B C6B 119.42(15)
C3B C2B C1B 119.80(17)
C3B C2B H2B 120.1
C1B C2B H2B 120.1
C2B C3B C4B 120.84(17)
C2B C3B H3B 119.6
C4B C3B H3B 119.6
C5B C4B C3B 120.90(17)
C5B C4B H4B 119.5
C3B C4B H4B 119.5
C4B C5B C6B 120.08(17)
C4B C5B H5B 120.0
C6B C5B H5B 120.0
C7B C6B C5B 123.05(15)
C7B C6B C1B 117.98(15)
C5B C6B C1B 118.96(15)
C8B C7B C6B 119.36(15)
C8B C7B H7B 120.3
C6B C7B H7B 120.3
C7B C8B C9B 118.56(15)
C7B C8B H8B 120.7
C9B C8B H8B 120.7
N1B C9B C8B 124.62(15)
N1B C9B C10B 114.65(15)
C8B C9B C10B 120.73(15)
O1B C10B C9B 124.52(17)
O1B C10B H10B 117.7
C9B C10B H10B 117.7

loop_
_geom_bond_atom_site_label_1
_geom_bond_atom_site_label_2
_geom_bond_distance
O1A C10A 1.206(2)
N1A C9A 1.325(2)
N1A C1A 1.367(2)
C1A C2A 1.415(2)
C1A C6A 1.420(2)
C2A C3A 1.364(3)
C2A H2A 0.9500
C3A C4A 1.401(3)
C3A H3A 0.9500
C4A C5A 1.366(3)
C4A H4A 0.9500
C5A C6A 1.417(2)
C5A H5A 0.9500
C6A C7A 1.410(2)
C7A C8A 1.361(2)
C7A H7A 0.9500
C8A C9A 1.408(2)
C8A H8A 0.9500
C9A C10A 1.480(2)
C10A H10A 0.9500
O1B C10B 1.202(2)
N1B C9B 1.321(2)
N1B C1B 1.368(2)
C1B C2B 1.414(2)
C1B C6B 1.420(2)
C2B C3B 1.370(3)
C2B H2B 0.9500
C3B C4B 1.398(3)
C3B H3B 0.9500
C4B C5B 1.364(2)
C4B H4B 0.9500
C5B C6B 1.417(2)
C5B H5B 0.9500
C6B C7B 1.416(2)
C7B C8B 1.362(2)
C7B H7B 0.9500
C8B C9B 1.410(2)
C8B H8B 0.9500
C9B C10B 1.485(2)
C10B H10B 0.9500

loop_
_geom_hbond_atom_site_label_D
_geom_hbond_atom_site_label_H
_geom_hbond_atom_site_label_A
_geom_hbond_site_symmetry_A
_geom_hbond_distance_DH
_geom_hbond_distance_HA
_geom_hbond_distance_DA
_geom_hbond_angle_DHA
C4A H4A O1A 1_554 0.95 2.53 3.424(2) 158

loop_
_geom_torsion_atom_site_label_1
_geom_torsion_atom_site_label_2
_geom_torsion_atom_site_label_3
_geom_torsion_atom_site_label_4
_geom_torsion
C9A N1A C1A C2A -178.72(14)
C9A N1A C1A C6A 1.0(2)
N1A C1A C2A C3A -179.74(15)
C6A C1A C2A C3A 0.5(2)
C1A C2A C3A C4A 0.8(3)
C2A C3A C4A C5A -1.1(3)
C3A C4A C5A C6A 0.0(3)
C4A C5A C6A C7A -178.22(16)
C4A C5A C6A C1A 1.3(2)
N1A C1A C6A C7A -1.7(2)
C2A C1A C6A C7A 178.00(15)
N1A C1A C6A C5A 178.70(14)
C2A C1A C6A C5A -1.6(2)
C5A C6A C7A C8A -179.86(15)
C1A C6A C7A C8A 0.6(2)
C6A C7A C8A C9A 1.1(2)
C1A N1A C9A C8A 0.9(2)
C1A N1A C9A C10A -179.66(13)
C7A C8A C9A N1A -2.0(2)
C7A C8A C9A C10A 178.60(15)
N1A C9A C10A O1A 179.95(16)
C8A C9A C10A O1A -0.6(3)
C9B N1B C1B C2B -179.40(16)
C9B N1B C1B C6B -0.2(2)
N1B C1B C2B C3B 179.39(16)
C6B C1B C2B C3B 0.2(3)
C1B C2B C3B C4B 0.2(3)
C2B C3B C4B C5B -0.6(3)
C3B C4B C5B C6B 0.7(3)
C4B C5B C6B C7B -179.28(17)
C4B C5B C6B C1B -0.4(3)
N1B C1B C6B C7B -0.3(2)
C2B C1B C6B C7B 178.91(16)
N1B C1B C6B C5B -179.26(15)
C2B C1B C6B C5B -0.1(2)
C5B C6B C7B C8B 179.36(17)
C1B C6B C7B C8B 0.4(2)
C6B C7B C8B C9B -0.1(3)
C1B N1B C9B C8B 0.6(3)
C1B N1B C9B C10B -179.01(15)
C7B C8B C9B N1B -0.4(3)
C7B C8B C9B C10B 179.14(16)
N1B C9B C10B O1B 176.94(18)
C8B C9B C10B O1B -2.6(3)

loop_
_cod_related_entry_id
_cod_related_entry_database
_cod_related_entry_code
1 ChemSpider 71926
